data_2221437
loop_
_publ_author_name
'Al-Douh, Mohammed H.'
'Osman, Hasnah'
'Hamid, Shafida A.'
'Kia, Reza'
'Fun, Hoong-Kun'

_publ_section_title
;2-[1-(2-Hydroxy-3-methoxybenzyl)-1<i>H</i>-benzimidazol-2-yl]-6-methoxyphenol
 monohydrate
;
_journal_coeditor_code LH2793
_journal_issue 4
_journal_name_full 'Acta Crystallographica Section E'
_journal_page_first o913
_journal_page_last o914
_journal_paper_doi 10.1107/S1600536809010769
_journal_volume 65
_journal_year 2009
_chemical_formula_iupac 'C22 H20 N2 O4, H2 O'
_chemical_formula_moiety 'C22 H20 N2 O4, H2 O'
_chemical_formula_sum 'C22 H22 N2 O5'
_chemical_formula_weight 394.42
_chemical_name_systematic
;
2-[1-(2-Hydroxy-3-methoxybenzyl)-1<i>H</i>-benzimidazol-2-yl]-6-methoxyphenol
monohydrate
;
_space_group_IT_number 2
_symmetry_cell_setting triclinic
_symmetry_space_group_name_Hall '-P 1'
_symmetry_space_group_name_H-M 'P -1'
_atom_sites_solution_hydrogens geom
_atom_sites_solution_primary direct
_atom_sites_solution_secondary difmap
_audit_creation_method SHELXL-97
_cell_angle_alpha 106.3060(10)
_cell_angle_beta 97.1350(10)
_cell_angle_gamma 97.9930(10)
_cell_formula_units_Z 2
_cell_length_a 7.50760(10)
_cell_length_b 9.85570(10)
_cell_length_c 13.2240(2)
_cell_measurement_reflns_used 9908
_cell_measurement_temperature 100
_cell_measurement_theta_max 33.42
_cell_measurement_theta_min 2.54
_cell_volume 916.18(2)
_computing_cell_refinement 'SAINT (Bruker, 2005)'
_computing_data_collection 'APEX2 (Bruker, 2005)'
_computing_data_reduction 'SAINT (Bruker, 2005)'
_computing_molecular_graphics 'SHELXTL (Sheldrick, 2008)'
_computing_publication_material
;
SHELXTL (Sheldrick, 2008) and PLATON (Spek, 2009)
;
_computing_structure_refinement 'SHELXTL (Sheldrick, 2008)'
_computing_structure_solution 'SHELXTL (Sheldrick, 2008)'
_diffrn_ambient_temperature 100
_diffrn_measured_fraction_theta_full 0.992
_diffrn_measured_fraction_theta_max 0.992
_diffrn_measurement_device_type
;
Bruker SMART APEXII CCD area-detector
;
_diffrn_measurement_method '\f and \w'
_diffrn_radiation_monochromator graphite
_diffrn_radiation_source 'fine-focus sealed tube'
_diffrn_radiation_type MoK\a
_diffrn_radiation_wavelength 0.71073
_diffrn_reflns_av_R_equivalents 0.0296
_diffrn_reflns_av_sigmaI/netI 0.0322
_diffrn_reflns_limit_h_max 12
_diffrn_reflns_limit_h_min -10
_diffrn_reflns_limit_k_max 15
_diffrn_reflns_limit_k_min -15
_diffrn_reflns_limit_l_max 21
_diffrn_reflns_limit_l_min -21
_diffrn_reflns_number 33715
_diffrn_reflns_theta_full 35.00
_diffrn_reflns_theta_max 35.00
_diffrn_reflns_theta_min 2.19
_diffrn_standards_number 0
_exptl_absorpt_coefficient_mu 0.102
_exptl_absorpt_correction_T_max 0.9903
_exptl_absorpt_correction_T_min 0.9524
_exptl_absorpt_correction_type multi-scan
_exptl_absorpt_process_details '(<i>SADABS</i>; Bruker, 2005)'
_exptl_crystal_colour colourless
_exptl_crystal_density_diffrn 1.430
_exptl_crystal_density_method 'not measured'
_exptl_crystal_description plate
_exptl_crystal_F_000 416
_exptl_crystal_size_max 0.48
_exptl_crystal_size_mid 0.28
_exptl_crystal_size_min 0.10
_refine_diff_density_max 0.580
_refine_diff_density_min -0.328
_refine_ls_extinction_method none
_refine_ls_goodness_of_fit_ref 1.026
_refine_ls_hydrogen_treatment mixed
_refine_ls_matrix_type full
_refine_ls_number_parameters 274
_refine_ls_number_reflns 8009
_refine_ls_number_restraints 0
_refine_ls_restrained_S_all 1.026
_refine_ls_R_factor_all 0.0650
_refine_ls_R_factor_gt 0.0487
_refine_ls_shift/su_max 0.001
_refine_ls_shift/su_mean 0.000
_refine_ls_structure_factor_coef Fsqd
_refine_ls_weighting_details 'calc w=1/[\s^2^(Fo^2^)+(0.0658P)^2^+0.2927P] where P=(Fo^2^+2Fc^2^)/3'
_refine_ls_weighting_scheme calc
_refine_ls_wR_factor_gt 0.1207
_refine_ls_wR_factor_ref 0.1327
_reflns_number_gt 6304
_reflns_number_total 8009
_reflns_threshold_expression I>2\(I)
_cod_data_source_file lh2793.cif
_cod_data_source_block I
_cod_depositor_comments
;
The following automatic conversions were performed:
'_symmetry_cell_setting' value 'Triclinic' changed to 'triclinic'
according to '/home/saulius/struct/CIF-dictionaries/cif_core.dic'
dictionary named 'cif_core.dic' version 2.4.1 from 2010-06-29.

Automatic conversion script
Id: cif_fix_enum 1527 2010-12-29 10:47:43Z saulius 

The following automatic conversions were performed:

'_symmetry_cell_setting' value 'Triclinic' changed to 'triclinic'
according to /home/saulius/struct/CIF-dictionaries/cif_core.dic
dictionary named 'cif_core.dic' version 2.4.1 from 2010-06-29.

Automatic conversion script
Id: cif_fix_values 1715 2011-07-08 13:25:40Z adriana 
;
_cod_database_code 2221437
_cod_database_fobs_code 2221437

loop_
_symmetry_equiv_pos_as_xyz
'x, y, z'
'-x, -y, -z'

loop_
_atom_site_type_symbol
_atom_site_label
_atom_site_fract_x
_atom_site_fract_y
_atom_site_fract_z
_atom_site_U_iso_or_equiv
_atom_site_adp_type
_atom_site_calc_flag
_atom_site_refinement_flags
_atom_site_occupancy
_atom_site_disorder_assembly
_atom_site_disorder_group
O O1 0.70651(10) 0.86574(8) -0.22860(6) 0.01748(14) Uani d . 1 . .
H H1 0.7410 0.9452 -0.1807 0.026 Uiso calc R 1 . .
O O2 0.57454(9) 0.84985(8) 0.36393(6) 0.01561(13) Uani d . 1 . .
H H2 0.5792 0.8439 0.4263 0.023 Uiso calc R 1 . .
O O3 0.65167(12) 0.60902(8) -0.35747(6) 0.02243(16) Uani d . 1 . .
O O4 0.83510(10) 0.78670(9) 0.48995(6) 0.01926(15) Uani d . 1 . .
N N1 0.78166(11) 1.04082(9) -0.04007(7) 0.01479(14) Uani d . 1 . .
N N2 0.68948(10) 0.98309(9) 0.09978(6) 0.01414(14) Uani d . 1 . .
C C1 0.68617(12) 0.75865(10) -0.18267(7) 0.01435(16) Uani d . 1 . .
C C2 0.65860(13) 0.61781(11) -0.25179(8) 0.01672(17) Uani d . 1 . .
C C3 0.63781(14) 0.50113(11) -0.21256(9) 0.01892(18) Uani d . 1 . .
H H3A 0.6186 0.4059 -0.2598 0.023 Uiso calc R 1 . .
C C4 0.64553(14) 0.52522(11) -0.10278(9) 0.01897(18) Uani d . 1 . .
H H4A 0.6326 0.4457 -0.0753 0.023 Uiso calc R 1 . .
C C5 0.67176(13) 0.66317(11) -0.03354(8) 0.01655(17) Uani d . 1 . .
H H5A 0.6777 0.6774 0.0410 0.020 Uiso calc R 1 . .
C C6 0.68979(12) 0.78324(10) -0.07211(7) 0.01388(15) Uani d . 1 . .
C C7 0.71903(12) 0.93282(10) -0.00369(7) 0.01363(15) Uani d . 1 . .
C C8 0.74228(12) 1.13195(10) 0.13166(8) 0.01435(15) Uani d . 1 . .
C C9 0.74225(13) 1.23678(11) 0.22774(8) 0.01755(17) Uani d . 1 . .
H H9A 0.7034 1.2126 0.2872 0.021 Uiso calc R 1 . .
C C10 0.80202(14) 1.37822(12) 0.23185(9) 0.02025(18) Uani d . 1 . .
H H10A 0.8038 1.4529 0.2958 0.024 Uiso calc R 1 . .
C C11 0.86028(14) 1.41416(11) 0.14373(9) 0.02055(19) Uani d . 1 . .
H H11A 0.9011 1.5122 0.1498 0.025 Uiso calc R 1 . .
C C12 0.85915(13) 1.30930(11) 0.04864(8) 0.01792(17) Uani d . 1 . .
H H12A 0.8982 1.3335 -0.0107 0.022 Uiso calc R 1 . .
C C13 0.79834(12) 1.16605(10) 0.04318(8) 0.01454(16) Uani d . 1 . .
C C14 0.62110(12) 0.90630(11) 0.17087(7) 0.01496(16) Uani d . 1 . .
H H14A 0.5363 0.8169 0.1275 0.018 Uiso calc R 1 . .
H H14B 0.5515 0.9667 0.2183 0.018 Uiso calc R 1 . .
C C15 0.77308(12) 0.86831(10) 0.23893(7) 0.01369(15) Uani d . 1 . .
C C16 0.74231(12) 0.84165(10) 0.33383(7) 0.01303(15) Uani d . 1 . .
C C17 0.88347(12) 0.81141(10) 0.39986(7) 0.01459(16) Uani d . 1 . .
C C18 1.05599(13) 0.81031(11) 0.37185(8) 0.01720(17) Uani d . 1 . .
H H18A 1.1524 0.7925 0.4173 0.021 Uiso calc R 1 . .
C C19 1.08576(13) 0.83566(11) 0.27609(8) 0.01798(17) Uani d . 1 . .
H H19A 1.2026 0.8336 0.2558 0.022 Uiso calc R 1 . .
C C20 0.94569(12) 0.86386(11) 0.21028(8) 0.01622(17) Uani d . 1 . .
H H20A 0.9675 0.8803 0.1451 0.019 Uiso calc R 1 . .
C C21 0.6815(2) 0.47733(14) -0.42586(10) 0.0353(3) Uani d . 1 . .
H H21A 0.6958 0.4884 -0.4959 0.053 Uiso calc R 1 . .
H H21B 0.5768 0.4012 -0.4344 0.053 Uiso calc R 1 . .
H H21C 0.7923 0.4517 -0.3944 0.053 Uiso calc R 1 . .
C C22 0.97989(14) 0.78394(12) 0.57027(8) 0.02013(19) Uani d . 1 . .
H H22A 0.9313 0.7807 0.6352 0.030 Uiso calc R 1 . .
H H22B 1.0733 0.8706 0.5866 0.030 Uiso calc R 1 . .
H H22C 1.0342 0.6986 0.5441 0.030 Uiso calc R 1 . .
O O1W 0.50926(11) 0.14161(9) 0.43879(6) 0.02107(15) Uani d . 1 . .
H H2W1 0.433(3) 0.158(2) 0.3932(17) 0.055(6) Uiso d . 1 . .
H H1W1 0.515(3) 0.052(2) 0.4097(15) 0.043(5) Uiso d . 1 . .

loop_
_atom_site_aniso_label
_atom_site_aniso_U_11
_atom_site_aniso_U_22
_atom_site_aniso_U_33
_atom_site_aniso_U_12
_atom_site_aniso_U_13
_atom_site_aniso_U_23
O1 0.0253(3) 0.0151(3) 0.0131(3) 0.0034(3) 0.0034(2) 0.0061(2)
O2 0.0147(3) 0.0218(3) 0.0125(3) 0.0045(2) 0.0046(2) 0.0073(3)
O3 0.0351(4) 0.0180(3) 0.0133(3) 0.0056(3) 0.0046(3) 0.0028(3)
O4 0.0175(3) 0.0300(4) 0.0152(3) 0.0056(3) 0.0030(2) 0.0138(3)
N1 0.0164(3) 0.0157(4) 0.0143(3) 0.0041(3) 0.0039(3) 0.0066(3)
N2 0.0152(3) 0.0165(4) 0.0123(3) 0.0033(3) 0.0033(2) 0.0063(3)
C1 0.0154(3) 0.0157(4) 0.0138(4) 0.0040(3) 0.0030(3) 0.0066(3)
C2 0.0196(4) 0.0177(4) 0.0135(4) 0.0047(3) 0.0033(3) 0.0048(3)
C3 0.0217(4) 0.0151(4) 0.0195(5) 0.0035(3) 0.0029(3) 0.0046(3)
C4 0.0207(4) 0.0164(4) 0.0219(5) 0.0033(3) 0.0032(3) 0.0095(4)
C5 0.0178(4) 0.0183(4) 0.0158(4) 0.0036(3) 0.0033(3) 0.0085(3)
C6 0.0138(3) 0.0156(4) 0.0134(4) 0.0035(3) 0.0025(3) 0.0058(3)
C7 0.0139(3) 0.0161(4) 0.0121(4) 0.0038(3) 0.0024(3) 0.0056(3)
C8 0.0138(3) 0.0169(4) 0.0134(4) 0.0039(3) 0.0018(3) 0.0058(3)
C9 0.0168(4) 0.0212(4) 0.0139(4) 0.0047(3) 0.0017(3) 0.0039(3)
C10 0.0207(4) 0.0197(5) 0.0184(4) 0.0051(3) 0.0018(3) 0.0025(4)
C11 0.0217(4) 0.0168(4) 0.0226(5) 0.0042(3) 0.0024(3) 0.0053(4)
C12 0.0189(4) 0.0170(4) 0.0196(4) 0.0040(3) 0.0039(3) 0.0078(3)
C13 0.0145(3) 0.0165(4) 0.0139(4) 0.0039(3) 0.0026(3) 0.0062(3)
C14 0.0142(3) 0.0203(4) 0.0131(4) 0.0037(3) 0.0035(3) 0.0086(3)
C15 0.0139(3) 0.0165(4) 0.0117(4) 0.0034(3) 0.0026(3) 0.0054(3)
C16 0.0129(3) 0.0150(4) 0.0115(4) 0.0026(3) 0.0026(3) 0.0043(3)
C17 0.0158(3) 0.0165(4) 0.0128(4) 0.0030(3) 0.0021(3) 0.0067(3)
C18 0.0153(4) 0.0206(4) 0.0182(4) 0.0048(3) 0.0022(3) 0.0095(4)
C19 0.0144(4) 0.0230(5) 0.0195(4) 0.0053(3) 0.0044(3) 0.0097(4)
C20 0.0148(3) 0.0214(4) 0.0148(4) 0.0045(3) 0.0045(3) 0.0078(3)
C21 0.0633(9) 0.0230(6) 0.0184(5) 0.0126(6) 0.0104(5) 0.0008(4)
C22 0.0206(4) 0.0265(5) 0.0146(4) 0.0048(3) -0.0004(3) 0.0095(4)
O1W 0.0267(4) 0.0235(4) 0.0158(3) 0.0093(3) 0.0049(3) 0.0076(3)

loop_
_atom_type_symbol
_atom_type_description
_atom_type_scat_dispersion_real
_atom_type_scat_dispersion_imag
_atom_type_scat_source
C C 0.0033 0.0016 'International Tables Vol C Tables 4.2.6.8 and 6.1.1.4'
H H 0.0000 0.0000 'International Tables Vol C Tables 4.2.6.8 and 6.1.1.4'
N N 0.0061 0.0033 'International Tables Vol C Tables 4.2.6.8 and 6.1.1.4'
O O 0.0106 0.0060 'International Tables Vol C Tables 4.2.6.8 and 6.1.1.4'

loop_
_geom_angle_atom_site_label_1
_geom_angle_atom_site_label_2
_geom_angle_atom_site_label_3
_geom_angle_site_symmetry_1
_geom_angle_site_symmetry_3
_geom_angle
_geom_angle_publ_flag
C1 O1 H1 . . 109.5 ?
C16 O2 H2 . . 109.5 ?
C2 O3 C21 . . 116.18(9) ?
C17 O4 C22 . . 116.88(8) ?
C7 N1 C13 . . 106.48(8) ?
C7 N2 C8 . . 106.87(8) ?
C7 N2 C14 . . 130.73(8) ?
C8 N2 C14 . . 122.38(8) ?
O1 C1 C2 . . 116.37(8) ?
O1 C1 C6 . . 123.45(9) ?
C2 C1 C6 . . 120.18(8) ?
O3 C2 C3 . . 125.03(9) ?
O3 C2 C1 . . 114.20(8) ?
C3 C2 C1 . . 120.76(9) ?
C2 C3 C4 . . 119.20(9) ?
C2 C3 H3A . . 120.4 ?
C4 C3 H3A . . 120.4 ?
C5 C4 C3 . . 120.85(9) ?
C5 C4 H4A . . 119.6 ?
C3 C4 H4A . . 119.6 ?
C4 C5 C6 . . 120.82(9) ?
C4 C5 H5A . . 119.6 ?
C6 C5 H5A . . 119.6 ?
C1 C6 C5 . . 118.16(9) ?
C1 C6 C7 . . 117.77(8) ?
C5 C6 C7 . . 124.03(8) ?
N1 C7 N2 . . 111.35(8) ?
N1 C7 C6 . . 120.54(8) ?
N2 C7 C6 . . 128.11(8) ?
N2 C8 C9 . . 131.51(9) ?
N2 C8 C13 . . 106.08(8) ?
C9 C8 C13 . . 122.40(9) ?
C10 C9 C8 . . 116.42(9) ?
C10 C9 H9A . . 121.8 ?
C8 C9 H9A . . 121.8 ?
C9 C10 C11 . . 121.84(10) ?
C9 C10 H10A . . 119.1 ?
C11 C10 H10A . . 119.1 ?
C12 C11 C10 . . 121.25(10) ?
C12 C11 H11A . . 119.4 ?
C10 C11 H11A . . 119.4 ?
C11 C12 C13 . . 117.52(9) ?
C11 C12 H12A . . 121.2 ?
C13 C12 H12A . . 121.2 ?
N1 C13 C12 . . 130.25(9) ?
N1 C13 C8 . . 109.19(8) ?
C12 C13 C8 . . 120.56(9) ?
N2 C14 C15 . . 112.59(7) ?
N2 C14 H14A . . 109.1 ?
C15 C14 H14A . . 109.1 ?
N2 C14 H14B . . 109.1 ?
C15 C14 H14B . . 109.1 ?
H14A C14 H14B . . 107.8 ?
C16 C15 C20 . . 118.99(8) ?
C16 C15 C14 . . 119.49(8) ?
C20 C15 C14 . . 121.49(8) ?
O2 C16 C15 . . 119.26(8) ?
O2 C16 C17 . . 120.41(8) ?
C15 C16 C17 . . 120.29(8) ?
O4 C17 C18 . . 125.31(8) ?
O4 C17 C16 . . 114.37(8) ?
C18 C17 C16 . . 120.31(8) ?
C17 C18 C19 . . 119.19(8) ?
C17 C18 H18A . . 120.4 ?
C19 C18 H18A . . 120.4 ?
C20 C19 C18 . . 120.45(9) ?
C20 C19 H19A . . 119.8 ?
C18 C19 H19A . . 119.8 ?
C19 C20 C15 . . 120.73(9) ?
C19 C20 H20A . . 119.6 ?
C15 C20 H20A . . 119.6 ?
O3 C21 H21A . . 109.5 ?
O3 C21 H21B . . 109.5 ?
H21A C21 H21B . . 109.5 ?
O3 C21 H21C . . 109.5 ?
H21A C21 H21C . . 109.5 ?
H21B C21 H21C . . 109.5 ?
O4 C22 H22A . . 109.5 ?
O4 C22 H22B . . 109.5 ?
H22A C22 H22B . . 109.5 ?
O4 C22 H22C . . 109.5 ?
H22A C22 H22C . . 109.5 ?
H22B C22 H22C . . 109.5 ?
H2W1 O1W H1W1 . . 103.0(18) ?

loop_
_geom_bond_atom_site_label_1
_geom_bond_atom_site_label_2
_geom_bond_site_symmetry_2
_geom_bond_distance
_geom_bond_publ_flag
O1 C1 . 1.3581(11) ?
O1 H1 . 0.8400 ?
O2 C16 . 1.3734(11) ?
O2 H2 . 0.8400 ?
O3 C2 . 1.3697(12) ?
O3 C21 . 1.4229(14) ?
O4 C17 . 1.3624(11) ?
O4 C22 . 1.4312(12) ?
N1 C7 . 1.3379(12) ?
N1 C13 . 1.3824(13) ?
N2 C7 . 1.3757(12) ?
N2 C8 . 1.3917(12) ?
N2 C14 . 1.4599(12) ?
C1 C2 . 1.4021(14) ?
C1 C6 . 1.4094(13) ?
C2 C3 . 1.3860(14) ?
C3 C4 . 1.3961(15) ?
C3 H3A . 0.9500 ?
C4 C5 . 1.3810(15) ?
C4 H4A . 0.9500 ?
C5 C6 . 1.4108(13) ?
C5 H5A . 0.9500 ?
C6 C7 . 1.4669(13) ?
C8 C9 . 1.3945(14) ?
C8 C13 . 1.4010(13) ?
C9 C10 . 1.3874(15) ?
C9 H9A . 0.9500 ?
C10 C11 . 1.4107(16) ?
C10 H10A . 0.9500 ?
C11 C12 . 1.3837(15) ?
C11 H11A . 0.9500 ?
C12 C13 . 1.4008(14) ?
C12 H12A . 0.9500 ?
C14 C15 . 1.5183(12) ?
C14 H14A . 0.9900 ?
C14 H14B . 0.9900 ?
C15 C16 . 1.3920(13) ?
C15 C20 . 1.3976(12) ?
C16 C17 . 1.4066(12) ?
C17 C18 . 1.3913(13) ?
C18 C19 . 1.3959(14) ?
C18 H18A . 0.9500 ?
C19 C20 . 1.3893(13) ?
C19 H19A . 0.9500 ?
C20 H20A . 0.9500 ?
C21 H21A . 0.9800 ?
C21 H21B . 0.9800 ?
C21 H21C . 0.9800 ?
C22 H22A . 0.9800 ?
C22 H22B . 0.9800 ?
C22 H22C . 0.9800 ?
O1W H2W1 . 0.84(2) ?
O1W H1W1 . 0.87(2) ?

loop_
_geom_hbond_atom_site_label_D
_geom_hbond_atom_site_label_H
_geom_hbond_atom_site_label_A
_geom_hbond_site_symmetry_A
_geom_hbond_distance_DH
_geom_hbond_distance_HA
_geom_hbond_distance_DA
_geom_hbond_angle_DHA
_geom_hbond_publ_flag
O1 H1 N1 . 0.8400 1.8000 2.5447(12) 147.00 y
O1W H2W1 O1 2_665 0.84(2) 2.23(2) 3.0151(11) 155(2) y
O2 H2 O4 . 0.8400 2.2100 2.6650(11) 114.00 y
O2 H2 O1W 2_666 0.8400 1.9500 2.7401(11) 155.00 y
O1W H1W1 O2 1_545 0.87(2) 2.04(2) 2.8987(12) 168.5(19) y
C21 H21B O1W 1_554 0.9800 2.5800 3.2762(16) 128.00 y
C22 H22A O3 1_556 0.9800 2.5400 3.2071(14) 126.00 y
C22 H22B Cg1 2_776 0.98 2.80 3.5497(13) 133 y

loop_
_geom_torsion_atom_site_label_1
_geom_torsion_atom_site_label_2
_geom_torsion_atom_site_label_3
_geom_torsion_atom_site_label_4
_geom_torsion_site_symmetry_1
_geom_torsion_site_symmetry_2
_geom_torsion_site_symmetry_3
_geom_torsion_site_symmetry_4
_geom_torsion
_geom_torsion_publ_flag
C21 O3 C2 C3 . . . . -20.13(15) ?
C21 O3 C2 C1 . . . . 160.96(10) ?
O1 C1 C2 O3 . . . . -1.55(12) ?
C6 C1 C2 O3 . . . . 177.80(8) ?
O1 C1 C2 C3 . . . . 179.48(9) ?
C6 C1 C2 C3 . . . . -1.16(14) ?
O3 C2 C3 C4 . . . . -179.16(9) ?
C1 C2 C3 C4 . . . . -0.31(15) ?
C2 C3 C4 C5 . . . . 0.61(15) ?
C3 C4 C5 C6 . . . . 0.58(14) ?
O1 C1 C6 C5 . . . . -178.40(8) ?
C2 C1 C6 C5 . . . . 2.28(13) ?
O1 C1 C6 C7 . . . . -0.65(13) ?
C2 C1 C6 C7 . . . . -179.96(8) ?
C4 C5 C6 C1 . . . . -2.01(13) ?
C4 C5 C6 C7 . . . . -179.61(9) ?
C13 N1 C7 N2 . . . . 1.57(10) ?
C13 N1 C7 C6 . . . . -178.56(8) ?
C8 N2 C7 N1 . . . . -1.94(10) ?
C14 N2 C7 N1 . . . . 179.36(8) ?
C8 N2 C7 C6 . . . . 178.21(8) ?
C14 N2 C7 C6 . . . . -0.50(15) ?
C1 C6 C7 N1 . . . . -15.16(12) ?
C5 C6 C7 N1 . . . . 162.45(9) ?
C1 C6 C7 N2 . . . . 164.69(9) ?
C5 C6 C7 N2 . . . . -17.71(14) ?
C7 N2 C8 C9 . . . . -179.84(9) ?
C14 N2 C8 C9 . . . . -1.00(15) ?
C7 N2 C8 C13 . . . . 1.47(9) ?
C14 N2 C8 C13 . . . . -179.69(8) ?
N2 C8 C9 C10 . . . . -178.84(9) ?
C13 C8 C9 C10 . . . . -0.33(13) ?
C8 C9 C10 C11 . . . . -0.19(14) ?
C9 C10 C11 C12 . . . . 0.43(16) ?
C10 C11 C12 C13 . . . . -0.13(15) ?
C7 N1 C13 C12 . . . . 179.37(10) ?
C7 N1 C13 C8 . . . . -0.59(10) ?
C11 C12 C13 N1 . . . . 179.66(9) ?
C11 C12 C13 C8 . . . . -0.39(14) ?
N2 C8 C13 N1 . . . . -0.56(10) ?
C9 C8 C13 N1 . . . . -179.40(8) ?
N2 C8 C13 C12 . . . . 179.47(8) ?
C9 C8 C13 C12 . . . . 0.64(14) ?
C7 N2 C14 C15 . . . . 91.13(11) ?
C8 N2 C14 C15 . . . . -87.41(10) ?
N2 C14 C15 C16 . . . . 157.87(9) ?
N2 C14 C15 C20 . . . . -20.07(13) ?
C20 C15 C16 O2 . . . . 178.18(9) ?
C14 C15 C16 O2 . . . . 0.19(13) ?
C20 C15 C16 C17 . . . . 0.30(14) ?
C14 C15 C16 C17 . . . . -177.69(9) ?
C22 O4 C17 C18 . . . . 11.29(15) ?
C22 O4 C17 C16 . . . . -167.85(9) ?
O2 C16 C17 O4 . . . . 2.44(13) ?
C15 C16 C17 O4 . . . . -179.70(9) ?
O2 C16 C17 C18 . . . . -176.74(9) ?
C15 C16 C17 C18 . . . . 1.11(15) ?
O4 C17 C18 C19 . . . . 179.16(10) ?
C16 C17 C18 C19 . . . . -1.75(15) ?
C17 C18 C19 C20 . . . . 0.99(16) ?
C18 C19 C20 C15 . . . . 0.42(16) ?
C16 C15 C20 C19 . . . . -1.06(15) ?
C14 C15 C20 C19 . . . . 176.89(9) ?

loop_
_cod_related_entry_id
_cod_related_entry_database
_cod_related_entry_code
1 ChemSpider 30655745
